data_7721104
loop_
_publ_author_name
'Wessels, Vivien'
'Mikuta, Martina'
'H\"oppe, Henning A.'

_publ_section_title
;
 Weakly Coordinating Borophosphates -- Ca0.5M(H2O)2[B(PO4)2]&#x2022;H2O (M
 = Mg, Mn, Co, Zn, Cd)
;
_journal_name_full 'Dalton Transactions'
_journal_paper_doi 10.1039/D6DT00484A
_journal_year 2026
_chemical_formula_sum 'B1.5 Ca0.75 Co1.5 H9 O16.5 P3'
_chemical_formula_weight 500.65
_space_group_crystal_system trigonal
_space_group_IT_number 152
_space_group_name_Hall 'P 31 2"'
_space_group_name_H-M_alt 'P 31 2 1'
_atom_sites_solution_hydrogens difmap
_audit_creation_method SHELXL-2018/3
_audit_update_record
;
2026-05-08 deposited with the CCDC.	2026-05-28 downloaded from the CCDC.
;
_cell_angle_alpha 90
_cell_angle_beta 90
_cell_angle_gamma 120
_cell_formula_units_Z 4
_cell_length_a 9.4547(6)
_cell_length_b 9.4547(6)
_cell_length_c 15.7077(10)
_cell_measurement_reflns_used 37016
_cell_measurement_temperature 300(2)
_cell_measurement_theta_max 29.997
_cell_measurement_theta_min 2.488
_cell_volume 1216.01(13)
_computing_structure_refinement 'SHELXL-2018/3 (Sheldrick, 2018)'
_computing_structure_solution 'SHELXT 2018/2 (Sheldrick, 2018)'
_diffrn_ambient_temperature 300(2)
_diffrn_measured_fraction_theta_full 1.000
_diffrn_measured_fraction_theta_max 1.000
_diffrn_measurement_device_type 'D8 Venture Bruker'
_diffrn_measurement_method 'generic phi and omega scans'
_diffrn_radiation_type MoK\a
_diffrn_radiation_wavelength 0.71073
_diffrn_reflns_av_R_equivalents 0.1185
_diffrn_reflns_av_unetI/netI 0.0380
_diffrn_reflns_Laue_measured_fraction_full 1.000
_diffrn_reflns_Laue_measured_fraction_max 1.000
_diffrn_reflns_limit_h_max 12
_diffrn_reflns_limit_h_min -12
_diffrn_reflns_limit_k_max 12
_diffrn_reflns_limit_k_min -12
_diffrn_reflns_limit_l_max 20
_diffrn_reflns_limit_l_min -20
_diffrn_reflns_number 31145
_diffrn_reflns_point_group_measured_fraction_full 1.000
_diffrn_reflns_point_group_measured_fraction_max 1.000
_diffrn_reflns_theta_full 25.242
_diffrn_reflns_theta_max 27.493
_diffrn_reflns_theta_min 2.487
_exptl_absorpt_coefficient_mu 2.883
_exptl_absorpt_correction_T_max 0.7464
_exptl_absorpt_correction_T_min 0.7034
_exptl_absorpt_correction_type multi-scan
_exptl_absorpt_process_details
;
 SADABS 2016/2: Krause, L., Herbst-Irmer, R., Sheldrick G.M. & Stalke D.,
 J. Appl. Cryst. 48 (2015) 3-10
;
_exptl_crystal_colour violet
_exptl_crystal_density_diffrn 2.735
_exptl_crystal_description block
_exptl_crystal_F_000 996
_exptl_crystal_size_max 0.139
_exptl_crystal_size_mid 0.067
_exptl_crystal_size_min 0.066
_exptl_transmission_factor_max 0.7464
_exptl_transmission_factor_min 0.7034
_refine_diff_density_max 0.463
_refine_diff_density_min -0.496
_refine_diff_density_rms 0.083
_refine_ls_abs_structure_details
;
 Refined as an inversion twin.
;
_refine_ls_abs_structure_Flack 0.02(2)
_refine_ls_extinction_method none
_refine_ls_goodness_of_fit_ref 1.014
_refine_ls_hydrogen_treatment refxyz
_refine_ls_matrix_type full
_refine_ls_number_parameters 169
_refine_ls_number_reflns 1880
_refine_ls_number_restraints 12
_refine_ls_restrained_S_all 1.012
_refine_ls_R_factor_all 0.0261
_refine_ls_R_factor_gt 0.0213
_refine_ls_shift/su_max 0.078
_refine_ls_shift/su_mean 0.005
_refine_ls_structure_factor_coef Fsqd
_refine_ls_weighting_details 'w=1/[\s^2^(Fo^2^)+(0.0322P)^2^] where P=(Fo^2^+2Fc^2^)/3'
_refine_ls_weighting_scheme calc
_refine_ls_wR_factor_gt 0.0542
_refine_ls_wR_factor_ref 0.0547
_reflns_Friedel_coverage 0.704
_reflns_Friedel_fraction_full 1.000
_reflns_Friedel_fraction_max 1.000
_reflns_number_gt 1644
_reflns_number_total 1880
_reflns_threshold_expression 'I > 2\s(I)'
_cod_data_source_file d6dt00484a2.cif
_cod_data_source_block mo_MM15_RT_1_0m_a
_cod_original_cell_volume 1216.01(17)
_cod_original_formula_sum 'B1.50 H9 Ca0.75 Co1.50 O16.50 P3'
_cod_database_code 7721104
_shelx_shelxl_version_number 2018/3
_shelx_space_group_comment
;
The symmetry employed for this shelxl refinement is uniquely defined
by the following loop, which should always be used as a source of
symmetry information in preference to the above space-group names.
They are only intended as comments.
;

loop_
_space_group_symop_operation_xyz
'x, y, z'
'-y, x-y, z+1/3'
'-x+y, -x, z+2/3'
'y, x, -z'
'-x, -x+y, -z+1/3'
'x-y, -y, -z+2/3'

loop_
_atom_site_label
_atom_site_type_symbol
_atom_site_fract_x
_atom_site_fract_y
_atom_site_fract_z
_atom_site_U_iso_or_equiv
_atom_site_adp_type
_atom_site_occupancy
_atom_site_site_symmetry_order
_atom_site_calc_flag
_atom_site_refinement_flags_posn
_atom_site_refinement_flags_adp
_atom_site_refinement_flags_occupancy
_atom_site_disorder_assembly
_atom_site_disorder_group
Co1 Co 0.10145(6) 0.55077(7) 0.41672(4) 0.01194(14) Uani 1 1 d . . . . .
Ca1A Ca 0.1127(5) 0.7534(5) 0.2563(2) 0.0236(5) Uani 0.250(2) 1 d . . P . .
Ca1B Ca 0.2461(5) 0.8866(5) 0.2436(2) 0.0236(5) Uani 0.250(2) 1 d . . P . .
P1 P 0.16933(13) 0.38875(12) 0.25303(6) 0.0084(2) Uani 1 1 d . . . . .
P2 P 0.21924(14) 0.38874(12) -0.08629(6) 0.0085(3) Uani 1 1 d . . . . .
O1 O 0.2907(4) 0.8087(4) 0.38201(19) 0.0218(7) Uani 1 1 d D . . . .
H11 H 0.408(2) 0.841(5) 0.379(2) 0.026 Uiso 1 1 d D U . . .
H12 H 0.264(4) 0.821(6) 0.3218(12) 0.026 Uiso 1 1 d D U . . .
O2 O 0.2912(4) 0.4824(4) 0.45165(19) 0.0221(7) Uani 1 1 d D . . . .
H21 H 0.390(3) 0.575(4) 0.477(2) 0.027 Uiso 1 1 d D U . . .
H22 H 0.329(4) 0.455(5) 0.3993(17) 0.027 Uiso 1 1 d D U . . .
O11 O 0.1830(3) 0.4203(3) 0.15501(15) 0.0097(6) Uani 1 1 d . . . . .
O12 O 0.1413(4) 0.5190(4) 0.29112(16) 0.0160(6) Uani 1 1 d . . . . .
O13 O 0.3150(3) 0.3828(4) 0.28718(17) 0.0138(6) Uani 1 1 d . . . . .
O14 O 0.0199(3) 0.2154(3) 0.26777(16) 0.0096(6) Uani 1 1 d . . . . .
O21 O 0.2366(3) 0.4195(3) 0.01191(15) 0.0100(4) Uani 1 1 d . . . . .
O22 O 0.2157(3) 0.1961(3) 0.10064(16) 0.0100(4) Uani 1 1 d . . . . .
O23 O 0.3778(3) 0.5188(3) -0.12473(16) 0.0152(6) Uani 1 1 d . . . . .
O24 O 0.0677(3) 0.3829(4) -0.12040(17) 0.0140(6) Uani 1 1 d . . . . .
B1 B 0.1534(6) 0.3057(5) 0.0834(3) 0.0091(8) Uani 1 1 d . . . . .
O3 O 0.1431(8) 0.000000 0.333333 0.078(2) Uani 1 2 d DS T P . .
H31 H 0.219(14) 0.044(13) 0.284(6) 0.093 Uiso 0.5 1 d D U P . .
H32 H 0.165(15) 0.100(8) 0.366(7) 0.093 Uiso 0.5 1 d D U P . .
O4 O 0.1425(8) 0.1425(8) 0.500000 0.080(2) Uani 1 2 d DS T P . .
H41 H 0.124(18) 0.094(16) 0.442(4) 0.096 Uiso 0.5 1 d D U P . .
H42 H 0.085(14) 0.207(14) 0.498(9) 0.096 Uiso 0.5 1 d D U P . .

loop_
_atom_site_aniso_label
_atom_site_aniso_U_11
_atom_site_aniso_U_22
_atom_site_aniso_U_33
_atom_site_aniso_U_23
_atom_site_aniso_U_13
_atom_site_aniso_U_12
Co1 0.0109(3) 0.0126(3) 0.0118(2) -0.0041(2) 0.0001(2) 0.0055(3)
Ca1A 0.0290(16) 0.0304(17) 0.0134(11) -0.0011(12) -0.0016(11) 0.0164(11)
Ca1B 0.0290(16) 0.0304(17) 0.0134(11) -0.0011(12) -0.0016(11) 0.0164(11)
P1 0.0080(5) 0.0086(5) 0.0068(5) -0.0010(4) 0.0015(4) 0.0028(4)
P2 0.0109(6) 0.0090(5) 0.0065(5) 0.0012(4) 0.0026(4) 0.0055(4)
O1 0.0157(16) 0.0249(17) 0.0234(17) -0.0075(15) -0.0007(13) 0.0090(15)
O2 0.0183(16) 0.0234(18) 0.0223(17) -0.0100(14) -0.0013(13) 0.0087(14)
O11 0.0122(14) 0.0090(13) 0.0064(12) 0.0007(10) 0.0021(10) 0.0041(12)
O12 0.0223(17) 0.0150(16) 0.0118(14) -0.0020(12) 0.0041(13) 0.0103(13)
O13 0.0088(14) 0.0186(16) 0.0117(14) -0.0016(12) -0.0012(11) 0.0051(12)
O14 0.0071(13) 0.0108(14) 0.0104(13) 0.0026(11) -0.0010(11) 0.0041(11)
O21 0.0119(10) 0.0092(10) 0.0085(9) 0.0012(8) 0.0019(8) 0.0051(9)
O22 0.0119(10) 0.0092(10) 0.0085(9) 0.0012(8) 0.0019(8) 0.0051(9)
O23 0.0157(15) 0.0110(15) 0.0126(14) 0.0017(12) 0.0064(12) 0.0019(12)
O24 0.0187(16) 0.0217(16) 0.0093(14) 0.0020(12) 0.0012(12) 0.0158(13)
B1 0.011(2) 0.0115(19) 0.0058(19) -0.0005(16) 0.0012(18) 0.007(2)
O3 0.045(3) 0.044(4) 0.143(8) 0.011(5) 0.005(2) 0.022(2)
O4 0.043(3) 0.043(3) 0.158(8) 0.001(2) -0.001(2) 0.025(4)

loop_
_atom_type_symbol
_atom_type_description
_atom_type_scat_dispersion_real
_atom_type_scat_dispersion_imag
_atom_type_scat_source
B B 0.0013 0.0007 'International Tables Vol C Tables 4.2.6.8 and 6.1.1.4'
H H 0.0000 0.0000 'International Tables Vol C Tables 4.2.6.8 and 6.1.1.4'
O O 0.0106 0.0060 'International Tables Vol C Tables 4.2.6.8 and 6.1.1.4'
P P 0.1023 0.0942 'International Tables Vol C Tables 4.2.6.8 and 6.1.1.4'
Ca Ca 0.2262 0.3064 'International Tables Vol C Tables 4.2.6.8 and 6.1.1.4'
Co Co 0.3494 0.9721 'International Tables Vol C Tables 4.2.6.8 and 6.1.1.4'

loop_
_geom_angle_atom_site_label_1
_geom_angle_atom_site_label_2
_geom_angle_atom_site_label_3
_geom_angle
_geom_angle_site_symmetry_1
_geom_angle_site_symmetry_3
_geom_angle_publ_flag
O23 Co1 O12 161.81(11) 3_565 . ?
O23 Co1 O24 90.02(11) 3_565 5 ?
O12 Co1 O24 102.20(11) . 5 ?
O23 Co1 O13 102.24(11) 3_565 6_565 ?
O12 Co1 O13 89.94(11) . 6_565 ?
O24 Co1 O13 96.12(11) 5 6_565 ?
O23 Co1 O1 87.74(11) 3_565 . ?
O12 Co1 O1 79.73(11) . . ?
O24 Co1 O1 177.52(11) 5 . ?
O13 Co1 O1 85.38(12) 6_565 . ?
O23 Co1 O2 79.69(11) 3_565 . ?
O12 Co1 O2 87.81(11) . . ?
O24 Co1 O2 85.47(12) 5 . ?
O13 Co1 O2 177.48(11) 6_565 . ?
O1 Co1 O2 93.10(11) . . ?
O23 Co1 Ca1A 128.65(11) 3_565 . ?
O12 Co1 Ca1A 50.64(11) . . ?
O24 Co1 Ca1A 130.87(11) 5 . ?
O13 Co1 Ca1A 51.97(11) 6_565 . ?
O1 Co1 Ca1A 51.57(11) . . ?
O2 Co1 Ca1A 125.54(11) . . ?
O23 Co1 Ca1B 50.71(11) 3_565 2_665 ?
O12 Co1 Ca1B 128.59(11) . 2_665 ?
O24 Co1 Ca1B 52.10(11) 5 2_665 ?
O13 Co1 Ca1B 131.06(11) 6_565 2_665 ?
O1 Co1 Ca1B 125.47(11) . 2_665 ?
O2 Co1 Ca1B 51.44(11) . 2_665 ?
Ca1A Co1 Ca1B 176.52(9) . 2_665 ?
Ca1B Ca1A O4 85.5(3) . 3_564 ?
Ca1B Ca1A O2 78.0(3) . 3_564 ?
O4 Ca1A O2 76.65(16) 3_564 3_564 ?
Ca1B Ca1A O12 115.5(4) . . ?
O4 Ca1A O12 146.0(3) 3_564 . ?
O2 Ca1A O12 81.81(17) 3_564 . ?
Ca1B Ca1A O13 136.0(3) . 6_565 ?
O4 Ca1A O13 111.11(19) 3_564 6_565 ?
O2 Ca1A O13 144.1(2) 3_564 6_565 ?
O12 Ca1A O13 73.18(14) . 6_565 ?
Ca1B Ca1A O1 71.5(3) . . ?
O4 Ca1A O1 145.2(3) 3_564 . ?
O2 Ca1A O1 121.4(2) 3_564 . ?
O12 Ca1A O1 68.80(14) . . ?
O13 Ca1A O1 72.84(13) 6_565 . ?
Ca1B Ca1A O3 64.0(3) . 1_565 ?
O4 Ca1A O3 75.9(2) 3_564 1_565 ?
O2 Ca1A O3 134.2(2) 3_564 1_565 ?
O12 Ca1A O3 136.54(18) . 1_565 ?
O13 Ca1A O3 80.51(15) 6_565 1_565 ?
O1 Ca1A O3 70.69(18) . 1_565 ?
Ca1B Ca1A O2 154.1(3) . 6_565 ?
O4 Ca1A O2 70.80(17) 3_564 6_565 ?
O2 Ca1A O2 86.15(17) 3_564 6_565 ?
O12 Ca1A O2 81.84(17) . 6_565 ?
O13 Ca1A O2 65.42(15) 6_565 6_565 ?
O1 Ca1A O2 134.33(19) . 6_565 ?
O3 Ca1A O2 117.6(2) 1_565 6_565 ?
Ca1B Ca1A Co1 116.3(3) . . ?
O4 Ca1A Co1 152.26(18) 3_564 . ?
O2 Ca1A Co1 122.58(18) 3_564 . ?
O12 Ca1A Co1 41.02(8) . . ?
O13 Ca1A Co1 41.33(9) 6_565 . ?
O1 Ca1A Co1 45.53(10) . . ?
O3 Ca1A Co1 97.64(11) 1_565 . ?
O2 Ca1A Co1 89.50(14) 6_565 . ?
Ca1B Ca1A Ca1A 109.8(3) . 5 ?
O4 Ca1A Ca1A 42.04(18) 3_564 5 ?
O2 Ca1A Ca1A 52.45(12) 3_564 5 ?
O12 Ca1A Ca1A 103.99(11) . 5 ?
O13 Ca1A Ca1A 109.1(2) 6_565 5 ?
O1 Ca1A Ca1A 171.97(15) . 5 ?
O3 Ca1A Ca1A 117.20(16) 1_565 5 ?
O2 Ca1A Ca1A 44.89(12) 6_565 5 ?
Co1 Ca1A Ca1A 131.00(15) . 5 ?
Ca1B Ca1A Ca1B 116.8(3) . 5 ?
O4 Ca1A Ca1B 35.53(16) 3_564 5 ?
O2 Ca1A Ca1B 69.88(12) 3_564 5 ?
O12 Ca1A Ca1B 111.86(16) . 5 ?
O13 Ca1A Ca1B 95.79(16) 6_565 5 ?
O1 Ca1A Ca1B 168.11(18) . 5 ?
O3 Ca1A Ca1B 104.6(2) 1_565 5 ?
O2 Ca1A Ca1B 37.47(10) 6_565 5 ?
Co1 Ca1A Ca1B 126.86(15) . 5 ?
Ca1A Ca1A Ca1B 17.53(9) 5 5 ?
Ca1B Ca1A Ca1B 52.6(2) . 6_675 ?
O4 Ca1A Ca1B 103.8(2) 3_564 6_675 ?
O2 Ca1A Ca1B 130.01(19) 3_564 6_675 ?
O12 Ca1A Ca1B 110.25(15) . 6_675 ?
O13 Ca1A Ca1B 83.55(13) 6_565 6_675 ?
O1 Ca1A Ca1B 41.47(11) . 6_675 ?
O3 Ca1A Ca1B 31.39(18) 1_565 6_675 ?
O2 Ca1A Ca1B 142.27(18) 6_565 6_675 ?
Co1 Ca1A Ca1B 79.65(9) . 6_675 ?
Ca1A Ca1A Ca1B 145.69(10) 5 6_675 ?
Ca1B Ca1A Ca1B 135.69(17) 5 6_675 ?
Ca1B Ca1A H12 57.6(13) . . ?
O4 Ca1A H12 137.8(16) 3_564 . ?
O2 Ca1A H12 110.8(13) 3_564 . ?
O12 Ca1A H12 74.7(16) . . ?
O13 Ca1A H12 87.2(11) 6_565 . ?
O1 Ca1A H12 14.6(12) . . ?
O3 Ca1A H12 70.0(16) 1_565 . ?
O2 Ca1A H12 148.3(13) 6_565 . ?
Co1 Ca1A H12 58.8(13) . . ?
Ca1A Ca1A H12 162.7(12) 5 . ?
Ca1B Ca1A H12 173.4(16) 5 . ?
Ca1B Ca1A H12 38.7(16) 6_675 . ?
Ca1B Ca1A H22 172.1(9) . 6_565 ?
O4 Ca1A H22 86.6(8) 3_564 6_565 ?
O2 Ca1A H22 100.9(8) 3_564 6_565 ?
O12 Ca1A H22 71.8(9) . 6_565 ?
O13 Ca1A H22 47.1(7) 6_565 6_565 ?
O1 Ca1A H22 115.0(7) . 6_565 ?
O3 Ca1A H22 113.2(10) 1_565 6_565 ?
O2 Ca1A H22 19.4(6) 6_565 6_565 ?
Co1 Ca1A H22 70.9(7) . 6_565 ?
Ca1A Ca1A H22 64.3(6) 5 6_565 ?
Ca1B Ca1A H22 56.0(7) 5 6_565 ?
Ca1B Ca1A H22 129.1(8) 6_675 6_565 ?
H12 Ca1A H22 129.3(14) . 6_565 ?
Ca1B Ca1A H31 43.2(19) . 1_565 ?
O4 Ca1A H31 69(3) 3_564 1_565 ?
O2 Ca1A H31 111.7(8) 3_564 1_565 ?
O12 Ca1A H31 145(4) . 1_565 ?
O13 Ca1A H31 103.5(5) 6_565 1_565 ?
O1 Ca1A H31 76(3) . 1_565 ?
O3 Ca1A H31 23.1(5) 1_565 1_565 ?
O2 Ca1A H31 130(3) 6_565 1_565 ?
Co1 Ca1A H31 114(3) . 1_565 ?
Ca1A Ca1A H31 110(3) 5 1_565 ?
Ca1B Ca1A H31 104(4) 5 1_565 ?
Ca1B Ca1A H31 36(3) 6_675 1_565 ?
H12 Ca1A H31 70(4) . 1_565 ?
H22 Ca1A H31 132(2) 6_565 1_565 ?
Ca1B Ca1A H32 79(3) . 6_565 ?
O4 Ca1A H32 64(3) 3_564 6_565 ?
O2 Ca1A H32 135(4) 3_564 6_565 ?
O12 Ca1A H32 143(4) . 6_565 ?
O13 Ca1A H32 74(4) 6_565 6_565 ?
O1 Ca1A H32 86(3) . 6_565 ?
O3 Ca1A H32 19(3) 1_565 6_565 ?
O2 Ca1A H32 99(3) 6_565 6_565 ?
Co1 Ca1A H32 102(4) . 6_565 ?
Ca1A Ca1A H32 102(3) 5 6_565 ?
Ca1B Ca1A H32 88(3) 5 6_565 ?
Ca1B Ca1A H32 50(2) 6_675 6_565 ?
H12 Ca1A H32 88(3) . 6_565 ?
H22 Ca1A H32 97(3) 6_565 6_565 ?
H31 Ca1A H32 35(4) 1_565 6_565 ?
Ca1B Ca1A H41 79(4) . 6_565 ?
O4 Ca1A H41 26.2(4) 3_564 6_565 ?
O2 Ca1A H41 99.9(18) 3_564 6_565 ?
O12 Ca1A H41 166(4) . 6_565 ?
O13 Ca1A H41 98(3) 6_565 6_565 ?
O1 Ca1A H41 120.7(12) . 6_565 ?
O3 Ca1A H41 50.1(9) 1_565 6_565 ?
O2 Ca1A H41 84(3) 6_565 6_565 ?
Co1 Ca1A H41 137(3) . 6_565 ?
Ca1A Ca1A H41 67.1(10) 5 6_565 ?
Ca1B Ca1A H41 56(2) 5 6_565 ?
Ca1B Ca1A H41 79.7(16) 6_675 6_565 ?
H12 Ca1A H41 117(3) . 6_565 ?
H22 Ca1A H41 94(4) 6_565 6_565 ?
H31 Ca1A H41 48(4) 1_565 6_565 ?
H32 Ca1A H41 38(3) 6_565 6_565 ?
Ca1B Ca1A H42 60.5(14) . 3_564 ?
O4 Ca1A H42 26.1(4) 3_564 3_564 ?
O2 Ca1A H42 66(4) 3_564 3_564 ?
O12 Ca1A H42 148(4) . 3_564 ?
O13 Ca1A H42 134(2) 6_565 3_564 ?
O1 Ca1A H42 129(3) . 3_564 ?
O3 Ca1A H42 73(4) 1_565 3_564 ?
O2 Ca1A H42 94.4(18) 6_565 3_564 ?
Co1 Ca1A H42 171(4) . 3_564 ?
Ca1A Ca1A H42 56(3) 5 3_564 ?
Ca1B Ca1A H42 57(2) 5 3_564 ?
Ca1B Ca1A H42 92(4) 6_675 3_564 ?
H12 Ca1A H42 117(3) . 3_564 ?
H22 Ca1A H42 111.9(15) 6_565 3_564 ?
H31 Ca1A H42 57(5) 1_565 3_564 ?
H32 Ca1A H42 69(6) 6_565 3_564 ?
H41 Ca1A H42 36(3) 6_565 3_564 ?
Ca1A Ca1B O3 85.6(3) . 1_565 ?
Ca1A Ca1B O1 78.2(3) . . ?
O3 Ca1B O1 76.40(16) 1_565 . ?
Ca1A Ca1B O23 115.8(4) . 2_665 ?
O3 Ca1B O23 145.7(3) 1_565 2_665 ?
O1 Ca1B O23 82.05(17) . 2_665 ?
Ca1A Ca1B O24 136.1(3) . 4_565 ?
O3 Ca1B O24 110.99(19) 1_565 4_565 ?
O1 Ca1B O24 144.0(2) . 4_565 ?
O23 Ca1B O24 73.00(14) 2_665 4_565 ?
Ca1A Ca1B O2 71.6(3) . 3_564 ?
O3 Ca1B O2 145.5(3) 1_565 3_564 ?
O1 Ca1B O2 121.5(2) . 3_564 ?
O23 Ca1B O2 68.79(15) 2_665 3_564 ?
O24 Ca1B O2 72.97(14) 4_565 3_564 ?
Ca1A Ca1B O4 64.0(3) . 3_564 ?
O3 Ca1B O4 75.9(2) 1_565 3_564 ?
O1 Ca1B O4 134.2(2) . 3_564 ?
O23 Ca1B O4 136.63(18) 2_665 3_564 ?
O24 Ca1B O4 80.47(15) 4_565 3_564 ?
O2 Ca1B O4 70.97(18) 3_564 3_564 ?
Ca1A Ca1B O1 154.0(3) . 6_675 ?
O3 Ca1B O1 70.56(17) 1_565 6_675 ?
O1 Ca1B O1 86.16(17) . 6_675 ?
O23 Ca1B O1 81.74(17) 2_665 6_675 ?
O24 Ca1B O1 65.22(15) 4_565 6_675 ?
O2 Ca1B O1 134.3(2) 3_564 6_675 ?
O4 Ca1B O1 117.3(2) 3_564 6_675 ?
Ca1A Ca1B Co1 116.5(3) . 3_564 ?
O3 Ca1B Co1 152.09(18) 1_565 3_564 ?
O1 Ca1B Co1 122.71(18) . 3_564 ?
O23 Ca1B Co1 40.89(8) 2_665 3_564 ?
O24 Ca1B Co1 41.31(8) 4_565 3_564 ?
O2 Ca1B Co1 45.63(10) 3_564 3_564 ?
O4 Ca1B Co1 97.76(12) 3_564 3_564 ?
O1 Ca1B Co1 89.36(14) 6_675 3_564 ?
Ca1A Ca1B Ca1B 109.9(3) . 6_675 ?
O3 Ca1B Ca1B 41.84(19) 1_565 6_675 ?
O1 Ca1B Ca1B 52.39(12) . 6_675 ?
O23 Ca1B Ca1B 103.92(11) 2_665 6_675 ?
O24 Ca1B Ca1B 108.8(2) 4_565 6_675 ?
O2 Ca1B Ca1B 171.92(15) 3_564 6_675 ?
O4 Ca1B Ca1B 116.99(16) 3_564 6_675 ?
O1 Ca1B Ca1B 44.84(12) 6_675 6_675 ?
Co1 Ca1B Ca1B 130.80(15) 3_564 6_675 ?
Ca1A Ca1B Ca1A 52.6(2) . 5 ?
O3 Ca1B Ca1A 104.0(2) 1_565 5 ?
O1 Ca1B Ca1A 130.16(19) . 5 ?
O23 Ca1B Ca1A 110.29(15) 2_665 5 ?
O24 Ca1B Ca1A 83.58(14) 4_565 5 ?
O2 Ca1B Ca1A 41.53(11) 3_564 5 ?
O4 Ca1B Ca1A 31.61(18) 3_564 5 ?
O1 Ca1B Ca1A 142.08(18) 6_675 5 ?
Co1 Ca1B Ca1A 79.71(9) 3_564 5 ?
Ca1B Ca1B Ca1A 145.73(9) 6_675 5 ?
Ca1A Ca1B Ca1A 116.8(3) . 6_675 ?
O3 Ca1B Ca1A 35.30(16) 1_565 6_675 ?
O1 Ca1B Ca1A 69.75(12) . 6_675 ?
O23 Ca1B Ca1A 111.77(16) 2_665 6_675 ?
O24 Ca1B Ca1A 95.65(16) 4_565 6_675 ?
O2 Ca1B Ca1A 168.12(18) 3_564 6_675 ?
O4 Ca1B Ca1A 104.3(2) 3_564 6_675 ?
O1 Ca1B Ca1A 37.46(10) 6_675 6_675 ?
Co1 Ca1B Ca1A 126.72(15) 3_564 6_675 ?
Ca1B Ca1B Ca1A 17.48(9) 6_675 6_675 ?
Ca1A Ca1B Ca1A 135.66(17) 5 6_675 ?
Ca1A Ca1B H11 94.4(8) . . ?
O3 Ca1B H11 89.8(8) 1_565 . ?
O1 Ca1B H11 20.4(5) . . ?
O23 Ca1B H11 63.5(6) 2_665 . ?
O24 Ca1B H11 124.7(6) 4_565 . ?
O2 Ca1B H11 116.8(9) 3_564 . ?
O4 Ca1B H11 154.5(5) 3_564 . ?
O1 Ca1B H11 76.0(9) 6_675 . ?
Co1 Ca1B H11 104.3(6) 3_564 . ?
Ca1B Ca1B H11 55.5(9) 6_675 . ?
Ca1A Ca1B H11 141.9(9) 5 . ?
Ca1A Ca1B H11 72.3(9) 6_675 . ?
Ca1A Ca1B H12 73.2(16) . . ?
O3 Ca1B H12 81.0(17) 1_565 . ?
O1 Ca1B H12 6.9(18) . . ?
O23 Ca1B H12 80.4(15) 2_665 . ?
O24 Ca1B H12 147.2(15) 4_565 . ?
O2 Ca1B H12 114.9(18) 3_564 . ?
O4 Ca1B H12 132.3(15) 3_564 . ?
O1 Ca1B H12 92.5(17) 6_675 . ?
Co1 Ca1B H12 120.2(16) 3_564 . ?
Ca1B Ca1B H12 59.2(18) 6_675 . ?
Ca1A Ca1B H12 124.4(17) 5 . ?
Ca1A Ca1B H12 76.5(18) 6_675 . ?
H11 Ca1B H12 22.4(17) . . ?
Ca1A Ca1B H31 107(3) . 1_565 ?
O3 Ca1B H31 24.6(14) 1_565 1_565 ?
O1 Ca1B H31 93(4) . 1_565 ?
O23 Ca1B H31 135(4) 2_665 1_565 ?
O24 Ca1B H31 86.8(17) 4_565 1_565 ?
O2 Ca1B H31 143(5) 3_564 1_565 ?
O4 Ca1B H31 75(5) 3_564 1_565 ?
O1 Ca1B H31 53(4) 6_675 1_565 ?
Co1 Ca1B H31 127.5(14) 3_564 1_565 ?
Ca1B Ca1B H31 45(5) 6_675 1_565 ?
Ca1A Ca1B H31 107(5) 5 1_565 ?
Ca1A Ca1B H31 29(5) 6_675 1_565 ?
H11 Ca1B H31 100(5) . 1_565 ?
H12 Ca1B H31 99(4) . 1_565 ?
Ca1A Ca1B H32 62.4(17) . 6_565 ?
O3 Ca1B H32 26.0(5) 1_565 6_565 ?
O1 Ca1B H32 84(3) . 6_565 ?
O23 Ca1B H32 166(3) 2_665 6_565 ?
O24 Ca1B H32 118(3) 4_565 6_565 ?
O2 Ca1B H32 120.7(9) 3_564 6_565 ?
O4 Ca1B H32 56(2) 3_564 6_565 ?
O1 Ca1B H32 95.7(10) 6_675 6_565 ?
Co1 Ca1B H32 153(3) 3_564 6_565 ?
Ca1B Ca1B H32 65.8(11) 6_675 6_565 ?
Ca1A Ca1B H32 80.1(13) 5 6_565 ?
Ca1A Ca1B H32 61.3(5) 6_675 6_565 ?
H11 Ca1B H32 103(3) . 6_565 ?
H12 Ca1B H32 86(4) . 6_565 ?
H31 Ca1B H32 44(2) 1_565 6_565 ?
Ca1A Ca1B H41 66(4) . 6_565 ?
O3 Ca1B H41 52.8(8) 1_565 6_565 ?
O1 Ca1B H41 118(2) . 6_565 ?
O23 Ca1B H41 159.1(14) 2_665 6_565 ?
O24 Ca1B H41 91(3) 4_565 6_565 ?
O2 Ca1B H41 93.7(11) 3_564 6_565 ?
O4 Ca1B H41 23.2(7) 3_564 6_565 ?
O1 Ca1B H41 105(3) 6_675 6_565 ?
Co1 Ca1B H41 118.5(19) 3_564 6_565 ?
Ca1B Ca1B H41 94.2(10) 6_675 6_565 ?
Ca1A Ca1B H41 52.8(15) 5 6_565 ?
Ca1A Ca1B H41 83.0(17) 6_675 6_565 ?
H11 Ca1B H41 137(2) . 6_565 ?
H12 Ca1B H41 118(3) . 6_565 ?
H31 Ca1B H41 55(5) 1_565 6_565 ?
H32 Ca1B H41 35(3) 6_565 6_565 ?
Ca1A Ca1B H42 82(3) . 3_564 ?
O3 Ca1B H42 84(4) 1_565 3_564 ?
O1 Ca1B H42 153(3) . 3_564 ?
O23 Ca1B H42 124(4) 2_665 3_564 ?
O24 Ca1B H42 61(2) 4_565 3_564 ?
O2 Ca1B H42 68(5) 3_564 3_564 ?
O4 Ca1B H42 19(2) 3_564 3_564 ?
O1 Ca1B H42 105(4) 6_675 3_564 ?
Co1 Ca1B H42 83(4) 3_564 3_564 ?
Ca1B Ca1B H42 120(5) 6_675 3_564 ?
Ca1A Ca1B H42 38(4) 5 3_564 ?
Ca1A Ca1B H42 104(5) 6_675 3_564 ?
H11 Ca1B H42 173(4) . 3_564 ?
H12 Ca1B H42 152(3) . 3_564 ?
H31 Ca1B H42 75(7) 1_565 3_564 ?
H32 Ca1B H42 70(5) 6_565 3_564 ?
H41 Ca1B H42 36(3) 6_565 3_564 ?
O13 P1 O12 115.28(17) . . ?
O13 P1 O14 105.91(17) . . ?
O12 P1 O14 111.31(17) . . ?
O13 P1 O11 111.63(15) . . ?
O12 P1 O11 105.49(15) . . ?
O14 P1 O11 107.02(14) . . ?
O24 P2 O23 115.27(17) . . ?
O24 P2 O22 106.24(17) . 4 ?
O23 P2 O22 111.02(16) . 4 ?
O24 P2 O21 111.57(15) . . ?
O23 P2 O21 105.90(15) . . ?
O22 P2 O21 106.58(14) 4 . ?
Co1 O1 Ca1B 112.64(17) . . ?
Co1 O1 Ca1A 82.90(15) . . ?
Ca1B O1 Ca1A 30.30(13) . . ?
Co1 O1 Ca1B 137.34(16) . 6_675 ?
Ca1B O1 Ca1B 82.77(17) . 6_675 ?
Ca1A O1 Ca1B 101.07(16) . 6_675 ?
Co1 O1 H11 120(3) . . ?
Ca1B O1 H11 102(2) . . ?
Ca1A O1 H11 125(2) . . ?
Ca1B O1 H11 93(3) 6_675 . ?
Co1 O1 H12 104(3) . . ?
Ca1B O1 H12 10(3) . . ?
Ca1A O1 H12 24(2) . . ?
Ca1B O1 H12 92(3) 6_675 . ?
H11 O1 H12 103.4(17) . . ?
Co1 O2 Ca1A 112.77(17) . 2_665 ?
Co1 O2 Ca1B 82.93(15) . 2_665 ?
Ca1A O2 Ca1B 30.36(13) 2_665 2_665 ?
Co1 O2 Ca1A 137.08(16) . 6_665 ?
Ca1A O2 Ca1A 82.66(16) 2_665 6_665 ?
Ca1B O2 Ca1A 101.00(16) 2_665 6_665 ?
Co1 O2 H21 112(3) . . ?
Ca1A O2 H21 86(2) 2_665 . ?
Ca1B O2 H21 103(2) 2_665 . ?
Ca1A O2 H21 109(2) 6_665 . ?
Co1 O2 H22 108(3) . . ?
Ca1A O2 H22 129(3) 2_665 . ?
Ca1B O2 H22 143(3) 2_665 . ?
Ca1A O2 H22 47(3) 6_665 . ?
H21 O2 H22 105.2(18) . . ?
B1 O11 P1 129.7(2) . . ?
P1 O12 Co1 128.26(17) . . ?
P1 O12 Ca1A 143.37(17) . . ?
Co1 O12 Ca1A 88.34(13) . . ?
P1 O13 Co1 138.84(17) . 6_665 ?
P1 O13 Ca1A 133.99(19) . 6_665 ?
Co1 O13 Ca1A 86.69(14) 6_665 6_665 ?
B1 O14 P1 130.0(3) 5 . ?
B1 O21 P2 130.2(2) . . ?
B1 O22 P2 130.3(3) . 4 ?
P2 O23 Co1 128.49(17) . 2_664 ?
P2 O23 Ca1B 143.10(18) . 3_564 ?
Co1 O23 Ca1B 88.40(13) 2_664 3_564 ?
P2 O24 Co1 138.94(17) . 5 ?
P2 O24 Ca1B 133.99(19) . 4_455 ?
Co1 O24 Ca1B 86.58(14) 5 4_455 ?
O22 B1 O14 103.7(3) . 5 ?
O22 B1 O21 113.7(4) . . ?
O14 B1 O21 111.8(3) 5 . ?
O22 B1 O11 112.5(3) . . ?
O14 B1 O11 113.6(4) 5 . ?
O21 B1 O11 101.9(3) . . ?
Ca1B O3 Ca1B 96.3(4) 1_545 6_665 ?
Ca1B O3 Ca1A 30.41(13) 1_545 1_545 ?
Ca1B O3 Ca1A 113.3(3) 6_665 1_545 ?
Ca1B O3 Ca1A 113.3(3) 1_545 6_665 ?
Ca1B O3 Ca1A 30.41(13) 6_665 6_665 ?
Ca1A O3 Ca1A 139.1(4) 1_545 6_665 ?
Ca1B O3 H31 47(7) 1_545 . ?
Ca1B O3 H31 90(8) 6_665 . ?
Ca1A O3 H31 75(7) 1_545 . ?
Ca1A O3 H31 85(7) 6_665 . ?
Ca1B O3 H32 146(7) 1_545 . ?
Ca1B O3 H32 61(8) 6_665 . ?
Ca1A O3 H32 175(8) 1_545 . ?
Ca1A O3 H32 36(8) 6_665 . ?
H31 O3 H32 104(2) . . ?
Ca1A O4 Ca1A 95.9(4) 2_665 6_665 ?
Ca1A O4 Ca1B 30.41(13) 2_665 2_665 ?
Ca1A O4 Ca1B 112.9(3) 6_665 2_665 ?
Ca1A O4 Ca1B 112.9(3) 2_665 6_665 ?
Ca1A O4 Ca1B 30.41(13) 6_665 6_665 ?
Ca1B O4 Ca1B 138.6(4) 2_665 6_665 ?
Ca1A O4 H41 152(9) 2_665 . ?
Ca1A O4 H41 63(9) 6_665 . ?
Ca1B O4 H41 138(8) 2_665 . ?
Ca1B O4 H41 58(8) 6_665 . ?
Ca1A O4 H42 66(7) 2_665 . ?
Ca1A O4 H42 111(9) 6_665 . ?
Ca1B O4 H42 37(7) 2_665 . ?
Ca1B O4 H42 141(9) 6_665 . ?
H41 O4 H42 103.0(19) . . ?

loop_
_geom_bond_atom_site_label_1
_geom_bond_atom_site_label_2
_geom_bond_distance
_geom_bond_site_symmetry_2
_geom_bond_publ_flag
Co1 O23 2.052(3) 3_565 ?
Co1 O12 2.058(3) . ?
Co1 O24 2.073(3) 5 ?
Co1 O13 2.074(3) 6_565 ?
Co1 O1 2.255(3) . ?
Co1 O2 2.258(3) . ?
Co1 Ca1A 3.135(4) . ?
Co1 Ca1B 3.134(4) 2_665 ?
Ca1A Ca1B 1.276(5) . ?
Ca1A O4 2.266(7) 3_564 ?
Ca1A O2 2.395(5) 3_564 ?
Ca1A O12 2.425(5) . ?
Ca1A O13 2.474(5) 6_565 ?
Ca1A O1 2.475(5) . ?
Ca1A O3 2.513(5) 1_565 ?
Ca1A O2 2.691(5) 6_565 ?
Ca1A Ca1A 3.366(7) 5 ?
Ca1A Ca1B 3.984(6) 5 ?
Ca1A Ca1B 3.994(6) 6_675 ?
Ca1A H12 1.61(2) . ?
Ca1A H22 2.14(5) 6_565 ?
Ca1A H31 2.45(11) 1_565 ?
Ca1A H32 1.80(11) 6_565 ?
Ca1A H41 2.02(15) 6_565 ?
Ca1A H42 2.06(12) 3_564 ?
Ca1B O3 2.265(7) 1_565 ?
Ca1B O1 2.399(5) . ?
Ca1B O23 2.426(5) 2_665 ?
Ca1B O24 2.478(5) 4_565 ?
Ca1B O2 2.469(5) 3_564 ?
Ca1B O4 2.513(5) 3_564 ?
Ca1B O1 2.695(5) 6_675 ?
Ca1B Ca1B 3.375(8) 6_675 ?
Ca1B H11 2.78(3) . ?
Ca1B H12 1.424(19) . ?
Ca1B H31 1.75(11) 1_565 ?
Ca1B H32 1.99(14) 6_565 ?
Ca1B H41 2.16(14) 6_565 ?
Ca1B H42 1.82(11) 3_564 ?
P1 O13 1.505(3) . ?
P1 O12 1.507(3) . ?
P1 O14 1.556(3) . ?
P1 O11 1.561(2) . ?
P2 O24 1.504(3) . ?
P2 O23 1.511(3) . ?
P2 O22 1.555(3) 4 ?
P2 O21 1.563(2) . ?
O1 H11 0.991(13) . ?
O1 H12 1.000(13) . ?
O2 H21 0.990(14) . ?
O2 H22 0.980(13) . ?
O11 B1 1.487(5) . ?
O14 B1 1.463(5) 5 ?
O21 B1 1.480(5) . ?
O22 B1 1.451(5) . ?
O3 H31 0.994(14) . ?
O3 H32 0.995(14) . ?
O4 H41 1.000(14) . ?
O4 H42 0.999(14) . ?

loop_
_geom_hbond_atom_site_label_D
_geom_hbond_atom_site_label_H
_geom_hbond_atom_site_label_A
_geom_hbond_distance_DH
_geom_hbond_distance_HA
_geom_hbond_distance_DA
_geom_hbond_angle_DHA
_geom_hbond_site_symmetry_A
_geom_hbond_publ_flag
O2 H21 O11 0.990(14) 1.792(19) 2.751(4) 162(3) 2_665 yes
O2 H21 O12 0.990(14) 2.44(3) 3.156(4) 129(3) 2_665 yes
O2 H22 O13 0.980(13) 1.870(18) 2.797(4) 157(3) . yes
O3 H31 O1 0.994(14) 2.16(11) 2.886(7) 129(11) 6_665 yes
O3 H32 O13 0.995(14) 2.63(10) 3.223(3) 119(8) . yes
O3 H32 O4 0.995(14) 2.18(9) 2.945(2) 132(9) . yes
O4 H41 O3 1.000(14) 1.97(4) 2.945(2) 164(12) . yes
O4 H42 O22 0.999(14) 2.55(12) 2.992(6) 106(8) 2 yes
O4 H42 O24 0.999(14) 2.26(4) 3.223(3) 162(11) 5 yes
